data_2215448
loop_
_publ_author_name
'Hui-Qin Liu'

_publ_section_title
;[\m-4,7-Dioxa-1,10-diazaoctane-1,1,10,10-tetraacetat0-1\k^4^<i>O</i>^1^,<i>O</i>^1'^,<i>N</i>^1^,<i>O</i>^4^:2\k^4^<i>O</i>^7^,<i>N</i>^10^,<i>O</i>^10^,<i>O</i>^10'^]bis[aquanickel(II)]
 dihydrate
;
_journal_coeditor_code DN2227
_journal_issue 10
_journal_name_full 'Acta Crystallographica Section E'
_journal_page_first m2575
_journal_page_last m2575
_journal_paper_doi 10.1107/S1600536807044893
_journal_volume 63
_journal_year 2007
_chemical_formula_iupac '[Ni2 (C14 H20 N2 O10) (H2 O)2], 2H2 O'
_chemical_formula_moiety 'C14 H24 N2 Ni2 O12, 2(H2 O)'
_chemical_formula_sum 'C14 H28 N2 Ni2 O14'
_chemical_formula_weight 565.80
_chemical_name_systematic
;
[\m-4,7-dioxa-1,10-diazaoctane-1,1,10,10-tetraacetato-
1\k^4^O^1^,O^1'^,N^1^,O^4^:2\k^4^O^7^,N^10^,O^10^,O^10'^]
bis[aquanickel(II)] dihydrate
;
_space_group_IT_number 15
_symmetry_cell_setting monoclinic
_symmetry_space_group_name_Hall '-C 2yc'
_symmetry_space_group_name_H-M 'C 1 2/c 1'
_atom_sites_solution_hydrogens geom
_atom_sites_solution_primary direct
_atom_sites_solution_secondary difmap
_audit_creation_method SHELXL-97
_cell_angle_alpha 90.00
_cell_angle_beta 90.4640(10)
_cell_angle_gamma 90.00
_cell_formula_units_Z 4
_cell_length_a 21.031(2)
_cell_length_b 7.5299(9)
_cell_length_c 13.5789(16)
_cell_measurement_reflns_used 2007
_cell_measurement_temperature 298(2)
_cell_measurement_theta_max 25.50
_cell_measurement_theta_min 2.87
_cell_volume 2150.3(4)
_computing_cell_refinement 'SAINT (Bruker, 1999)'
_computing_data_collection 'APEX2 (Bruker, 1998)'
_computing_data_reduction 'SAINT (Bruker, 1999)'
_computing_molecular_graphics 'ORTEPIII (Burnett & Johnson, 1996); ORTEP-3 for Windows (Farrugia, 1997)'
_computing_publication_material 'SHELXTL (Ref??)'
_computing_structure_refinement 'SHELXL97 (Sheldrick, 1997)'
_computing_structure_solution 'SHELXS97 (Sheldrick, 1997)'
_diffrn_ambient_temperature 298(2)
_diffrn_measured_fraction_theta_full 1.000
_diffrn_measured_fraction_theta_max 1.000
_diffrn_measurement_device_type 'Bruker APEXII area-detector diffractometer'
_diffrn_measurement_method '\f and \w scans'
_diffrn_radiation_monochromator graphite
_diffrn_radiation_source 'fine-focus sealed tube'
_diffrn_radiation_type MoK\a
_diffrn_radiation_wavelength 0.71073
_diffrn_reflns_av_R_equivalents 0.0269
_diffrn_reflns_av_sigmaI/netI 0.0232
_diffrn_reflns_limit_h_max 25
_diffrn_reflns_limit_h_min -25
_diffrn_reflns_limit_k_max 9
_diffrn_reflns_limit_k_min -9
_diffrn_reflns_limit_l_max 15
_diffrn_reflns_limit_l_min -16
_diffrn_reflns_number 7928
_diffrn_reflns_theta_full 25.50
_diffrn_reflns_theta_max 25.50
_diffrn_reflns_theta_min 2.87
_diffrn_standards_interval_count 0
_diffrn_standards_interval_time 0
_diffrn_standards_number 0
_exptl_absorpt_coefficient_mu 1.825
_exptl_absorpt_correction_T_max 0.9306
_exptl_absorpt_correction_T_min 0.5799
_exptl_absorpt_correction_type multi-scan
_exptl_absorpt_process_details 'SADABS (Sheldrick, 1996)'
_exptl_crystal_colour green
_exptl_crystal_density_diffrn 1.748
_exptl_crystal_density_method 'not measured'
_exptl_crystal_description block
_exptl_crystal_F_000 1176
_exptl_crystal_size_max 0.34
_exptl_crystal_size_mid 0.12
_exptl_crystal_size_min 0.04
_refine_diff_density_max 0.341
_refine_diff_density_min -0.191
_refine_ls_extinction_method none
_refine_ls_goodness_of_fit_ref 1.078
_refine_ls_hydrogen_treatment mixed
_refine_ls_matrix_type full
_refine_ls_number_parameters 157
_refine_ls_number_reflns 2007
_refine_ls_number_restraints 6
_refine_ls_restrained_S_all 1.077
_refine_ls_R_factor_all 0.0295
_refine_ls_R_factor_gt 0.0237
_refine_ls_shift/su_max 0.002
_refine_ls_shift/su_mean 0.000
_refine_ls_structure_factor_coef Fsqd
_refine_ls_weighting_details 'calc w=1/[\s^2^(Fo^2^)+(0.0294P)^2^+0.9421P] where P=(Fo^2^+2Fc^2^)/3'
_refine_ls_weighting_scheme calc
_refine_ls_wR_factor_gt 0.0573
_refine_ls_wR_factor_ref 0.0602
_reflns_number_gt 1756
_reflns_number_total 2007
_reflns_threshold_expression I>2\s(I)
_cod_data_source_file dn2227.cif
_cod_data_source_block I
_cod_depositor_comments
;
The following automatic conversions were performed:
'_symmetry_cell_setting' value 'Monoclinic' changed to 'monoclinic'
according to '/home/saulius/struct/CIF-dictionaries/cif_core.dic'
dictionary named 'cif_core.dic' version 2.4.1 from 2010-06-29.

Automatic conversion script
Id: cif_fix_enum 1527 2010-12-29 10:47:43Z saulius 

The following automatic conversions were performed:

'_symmetry_cell_setting' value 'Monoclinic' changed to 'monoclinic'
according to /home/saulius/struct/CIF-dictionaries/cif_core.dic
dictionary named 'cif_core.dic' version 2.4.1 from 2010-06-29.

Automatic conversion script
Id: cif_fix_values 1715 2011-07-08 13:25:40Z adriana 
;
_cod_original_sg_symbol_H-M C2/c
_cod_database_code 2215448
_cod_database_fobs_code 2215448

loop_
_symmetry_equiv_pos_as_xyz
'x, y, z'
'-x, y, -z+1/2'
'x+1/2, y+1/2, z'
'-x+1/2, y+1/2, -z+1/2'
'-x, -y, -z'
'x, -y, z-1/2'
'-x+1/2, -y+1/2, -z'
'x+1/2, -y+1/2, z-1/2'

loop_
_atom_site_type_symbol
_atom_site_label
_atom_site_fract_x
_atom_site_fract_y
_atom_site_fract_z
_atom_site_U_iso_or_equiv
_atom_site_adp_type
_atom_site_calc_flag
_atom_site_refinement_flags
_atom_site_occupancy
Ni Ni1 0.628725(12) 0.21993(3) 0.564464(18) 0.02584(10) Uani d . 1
O O1 0.67589(7) 0.37797(18) 0.47843(11) 0.0328(3) Uani d . 1
O O2 0.74168(7) 0.3724(2) 0.35187(12) 0.0412(4) Uani d . 1
O O3 0.60468(7) 0.02307(18) 0.64666(10) 0.0352(4) Uani d . 1
O O4 0.62324(9) -0.2649(2) 0.66266(12) 0.0497(5) Uani d . 1
O O5 0.53305(7) 0.28393(19) 0.47083(11) 0.0336(4) Uani d . 1
O O6 0.61807(8) 0.3871(2) 0.67071(12) 0.0383(4) Uani d D 1
H H1W 0.6396(12) 0.354(3) 0.7181(16) 0.057 Uiso d D 1
H H2W 0.6247(12) 0.492(2) 0.6580(18) 0.057 Uiso d D 1
O O7 0.70120(9) 0.2874(2) 0.80982(13) 0.0453(4) Uani d D 1
H H3W 0.7178(12) 0.385(3) 0.828(2) 0.068 Uiso d D 1
H H4W 0.7255(12) 0.239(3) 0.7706(19) 0.068 Uiso d D 1
N N1 0.63903(8) 0.0375(2) 0.45889(11) 0.0250(4) Uani d . 1
C C1 0.70315(10) 0.2990(3) 0.40776(16) 0.0290(5) Uani d . 1
C C2 0.68935(9) 0.1023(3) 0.39122(15) 0.0282(5) Uani d . 1
H H2A 0.6757 0.0840 0.3236 0.034 Uiso calc R 1
H H2B 0.7280 0.0344 0.4020 0.034 Uiso calc R 1
C C3 0.65593(10) -0.1272(3) 0.51335(15) 0.0306(5) Uani d . 1
H H3A 0.7018 -0.1353 0.5206 0.037 Uiso calc R 1
H H3B 0.6414 -0.2300 0.4765 0.037 Uiso calc R 1
C C4 0.62514(10) -0.1259(3) 0.61503(15) 0.0318(5) Uani d . 1
C C5 0.57655(10) 0.0158(3) 0.40651(15) 0.0315(5) Uani d . 1
H H5A 0.5477 -0.0502 0.4482 0.038 Uiso calc R 1
H H5B 0.5829 -0.0522 0.3467 0.038 Uiso calc R 1
C C6 0.54713(10) 0.1921(3) 0.38073(16) 0.0346(5) Uani d . 1
H H6A 0.5764 0.2617 0.3416 0.042 Uiso calc R 1
H H6B 0.5084 0.1742 0.3426 0.042 Uiso calc R 1
C C7 0.51520(11) 0.4654(3) 0.45390(16) 0.0399(6) Uani d . 1
H H7A 0.4855 0.4729 0.3991 0.048 Uiso calc R 1
H H7B 0.5524 0.5357 0.4382 0.048 Uiso calc R 1

loop_
_atom_site_aniso_label
_atom_site_aniso_U_11
_atom_site_aniso_U_22
_atom_site_aniso_U_33
_atom_site_aniso_U_12
_atom_site_aniso_U_13
_atom_site_aniso_U_23
Ni1 0.03413(17) 0.01904(16) 0.02442(16) -0.00075(11) 0.00398(11) -0.00223(11)
O1 0.0396(8) 0.0230(8) 0.0360(8) -0.0019(6) 0.0064(7) -0.0023(6)
O2 0.0463(10) 0.0303(9) 0.0472(10) -0.0061(7) 0.0184(8) 0.0033(7)
O3 0.0509(9) 0.0244(8) 0.0305(8) -0.0004(7) 0.0112(7) -0.0017(6)
O4 0.0880(14) 0.0262(9) 0.0349(9) 0.0034(9) 0.0107(9) 0.0057(7)
O5 0.0361(9) 0.0321(8) 0.0326(8) 0.0080(7) 0.0034(7) 0.0013(6)
O6 0.0560(11) 0.0231(8) 0.0358(9) 0.0043(8) 0.0001(8) -0.0041(7)
O7 0.0633(12) 0.0324(9) 0.0404(10) -0.0015(8) 0.0109(9) -0.0031(8)
N1 0.0269(9) 0.0236(9) 0.0247(9) -0.0006(7) 0.0034(7) 0.0001(7)
C1 0.0274(11) 0.0259(11) 0.0336(12) 0.0016(9) -0.0005(9) 0.0032(9)
C2 0.0288(11) 0.0267(11) 0.0293(11) -0.0013(9) 0.0066(9) -0.0014(9)
C3 0.0390(12) 0.0225(11) 0.0306(11) 0.0030(9) 0.0043(9) -0.0015(9)
C4 0.0390(13) 0.0285(12) 0.0279(11) -0.0033(9) 0.0005(9) 0.0008(10)
C5 0.0318(12) 0.0320(12) 0.0308(11) -0.0044(9) 0.0027(9) -0.0060(9)
C6 0.0325(12) 0.0442(14) 0.0273(12) 0.0036(10) 0.0003(9) -0.0013(10)
C7 0.0415(13) 0.0351(13) 0.0433(14) 0.0119(10) 0.0036(10) 0.0064(11)

loop_
_atom_type_symbol
_atom_type_description
_atom_type_scat_dispersion_real
_atom_type_scat_dispersion_imag
_atom_type_scat_source
C C 0.0033 0.0016 'International Tables Vol C Tables 4.2.6.8 and 6.1.1.4'
H H 0.0000 0.0000 'International Tables Vol C Tables 4.2.6.8 and 6.1.1.4'
N N 0.0061 0.0033 'International Tables Vol C Tables 4.2.6.8 and 6.1.1.4'
O O 0.0106 0.0060 'International Tables Vol C Tables 4.2.6.8 and 6.1.1.4'
Ni Ni 0.3393 1.1124 'International Tables Vol C Tables 4.2.6.8 and 6.1.1.4'

loop_
_geom_angle_atom_site_label_1
_geom_angle_atom_site_label_2
_geom_angle_atom_site_label_3
_geom_angle_site_symmetry_1
_geom_angle_site_symmetry_3
_geom_angle
O3 Ni1 O6 . . 92.08(7)
O3 Ni1 O1 . . 163.08(6)
O6 Ni1 O1 . . 96.47(7)
O3 Ni1 N1 . . 85.25(6)
O6 Ni1 N1 . . 177.32(7)
O1 Ni1 N1 . . 86.04(6)
C1 O1 Ni1 . . 113.76(13)
C4 O3 Ni1 . . 112.98(13)
C7 O5 C6 . . 112.13(16)
Ni1 O6 H1W . . 108.7(19)
Ni1 O6 H2W . . 116.7(19)
H1W O6 H2W . . 111(2)
H3W O7 H4W . . 108(2)
C3 N1 C2 . . 114.36(16)
C3 N1 C5 . . 110.52(16)
C2 N1 C5 . . 111.58(15)
C3 N1 Ni1 . . 104.10(11)
C2 N1 Ni1 . . 107.40(12)
C5 N1 Ni1 . . 108.41(12)
O2 C1 O1 . . 123.58(19)
O2 C1 C2 . . 117.76(18)
O1 C1 C2 . . 118.65(18)
N1 C2 C1 . . 111.27(16)
N1 C2 H2A . . 109.4
C1 C2 H2A . . 109.4
N1 C2 H2B . . 109.4
C1 C2 H2B . . 109.4
H2A C2 H2B . . 108.0
N1 C3 C4 . . 110.04(16)
N1 C3 H3A . . 109.7
C4 C3 H3A . . 109.7
N1 C3 H3B . . 109.7
C4 C3 H3B . . 109.7
H3A C3 H3B . . 108.2
O4 C4 O3 . . 123.9(2)
O4 C4 C3 . . 118.98(19)
O3 C4 C3 . . 117.09(18)
N1 C5 C6 . . 111.81(17)
N1 C5 H5A . . 109.3
C6 C5 H5A . . 109.3
N1 C5 H5B . . 109.3
C6 C5 H5B . . 109.3
H5A C5 H5B . . 107.9
O5 C6 C5 . . 108.25(17)
O5 C6 H6A . . 110.0
C5 C6 H6A . . 110.0
O5 C6 H6B . . 110.0
C5 C6 H6B . . 110.0
H6A C6 H6B . . 108.4
O5 C7 C7 . 5_666 108.0(2)
O5 C7 H7A . . 110.1
C7 C7 H7A 5_666 . 110.1
O5 C7 H7B . . 110.1
C7 C7 H7B 5_666 . 110.1
H7A C7 H7B . . 108.4

loop_
_geom_bond_atom_site_label_1
_geom_bond_atom_site_label_2
_geom_bond_site_symmetry_2
_geom_bond_distance
Ni1 O3 . 1.9255(14)
Ni1 O6 . 1.9293(15)
Ni1 O1 . 1.9451(14)
Ni1 N1 . 1.9986(16)
O1 C1 . 1.270(2)
O2 C1 . 1.244(2)
O3 C4 . 1.277(2)
O4 C4 . 1.231(3)
O5 C7 . 1.436(3)
O5 C6 . 1.438(2)
O6 H1W . 0.823(16)
O6 H2W . 0.821(16)
O7 H3W . 0.847(16)
O7 H4W . 0.826(16)
N1 C3 . 1.486(2)
N1 C2 . 1.489(2)
N1 C5 . 1.498(3)
C1 C2 . 1.525(3)
C2 H2A . 0.9700
C2 H2B . 0.9700
C3 C4 . 1.530(3)
C3 H3A . 0.9700
C3 H3B . 0.9700
C5 C6 . 1.505(3)
C5 H5A . 0.9700
C5 H5B . 0.9700
C6 H6A . 0.9700
C6 H6B . 0.9700
C7 C7 5_666 1.503(4)
C7 H7A . 0.9700
C7 H7B . 0.9700

loop_
_geom_hbond_atom_site_label_D
_geom_hbond_atom_site_label_H
_geom_hbond_atom_site_label_A
_geom_hbond_site_symmetry_A
_geom_hbond_distance_DH
_geom_hbond_distance_HA
_geom_hbond_distance_DA
_geom_hbond_angle_DHA
O6 H1W O7 . 0.823(16) 1.859(17) 2.671(3) 169(3)
O6 H2W O4 1_565 0.821(16) 1.832(18) 2.625(2) 162(3)
O7 H3W O2 6_566 0.847(16) 1.924(17) 2.758(2) 168(3)
O7 H4W O2 7_656 0.826(16) 1.991(17) 2.785(2) 161(3)
